data_7122262
loop_
_publ_author_name
'Niklas, Julie E.'
'Hardy, Emily E.'
'Gorden, Anne E. V.'

_publ_section_title
;
 Solid-state structural elucidation and electrochemical analysis of uranyl
 naphthylsalophen.
;
_journal_issue 83
_journal_name_full 'Chemical communications (Cambridge, England)'
_journal_page_first 11693
_journal_page_last 11696
_journal_paper_doi 10.1039/c8cc05242e
_journal_volume 54
_journal_year 2018
_chemical_absolute_configuration unk
_chemical_formula_moiety 'C H2 Cl2, C28 H20 N2 O2'
_chemical_formula_sum 'C29 H22 Cl2 N2 O2'
_chemical_formula_weight 501.42
_space_group_crystal_system orthorhombic
_space_group_IT_number 19
_space_group_name_Hall 'P 2ac 2ab'
_space_group_name_H-M_alt 'P 21 21 21'
_symmetry_Int_Tables_number 19
_symmetry_space_group_name_Hall 'P 2ac 2ab'
_symmetry_space_group_name_H-M 'P 21 21 21'
_atom_sites_solution_primary direct
_audit_creation_date 2016-12-19
_audit_creation_method
;
Olex2 1.2
(compiled 2013.11.15 svn.r2834 for OlexSys, GUI svn.r4715)
;
_audit_update_record
;
2016-12-20 deposited with the CCDC.
2018-08-28 downloaded from the CCDC.
;
_cell_angle_alpha 90
_cell_angle_beta 90
_cell_angle_gamma 90
_cell_formula_units_Z 4
_cell_length_a 7.1378(10)
_cell_length_b 16.682(2)
_cell_length_c 20.056(3)
_cell_measurement_reflns_used 3361
_cell_measurement_temperature 180.45
_cell_measurement_theta_max 23.052
_cell_measurement_theta_min 2.369
_cell_volume 2388.1(6)
_computing_cell_refinement 'SAINT v8.34A (Bruker, 2013)'
_computing_data_reduction 'SAINT v8.34A (Bruker, 2013)'
_computing_molecular_graphics 'Olex2 (Dolomanov et al., 2009)'
_computing_publication_material 'Olex2 (Dolomanov et al., 2009)'
_computing_structure_refinement 'olex2.refine (Bourhis et al., 2013)'
_computing_structure_solution 'ShelXS (Sheldrick, 2008)'
_diffrn_ambient_temperature 180.45
_diffrn_measured_fraction_theta_full 0.9985
_diffrn_measured_fraction_theta_max 0.9985
_diffrn_measurement_device_type 'Bruker APEX CCD'
_diffrn_measurement_method '\f and \w scans'
_diffrn_radiation_type 'Mo K\a'
_diffrn_radiation_wavelength 0.71073
_diffrn_reflns_av_R_equivalents 0.0539
_diffrn_reflns_av_unetI/netI 0.0733
_diffrn_reflns_limit_h_max 9
_diffrn_reflns_limit_h_min -9
_diffrn_reflns_limit_k_max 22
_diffrn_reflns_limit_k_min -22
_diffrn_reflns_limit_l_max 22
_diffrn_reflns_limit_l_min -27
_diffrn_reflns_number 17603
_diffrn_reflns_theta_full 28.6982
_diffrn_reflns_theta_max 28.70
_diffrn_reflns_theta_min 2.03
_diffrn_standards_number 0
_exptl_absorpt_coefficient_mu 0.303
_exptl_absorpt_correction_T_max 0.7458
_exptl_absorpt_correction_T_min 0.6005
_exptl_absorpt_correction_type multi-scan
_exptl_absorpt_process_details
'SADABS-2014/2 (Bruker,2014/2) was used for absorption correction. wR2(int) was 0.0961 before and 0.0560 after correction. The Ratio of minimum to maximum transmission is 0.8052. The \l/2 correction factor is 0.00150.'
_exptl_crystal_colour 'clear orange'
_exptl_crystal_colour_lustre clear
_exptl_crystal_colour_primary orange
_exptl_crystal_density_diffrn 1.3945
_exptl_crystal_description prism
_exptl_crystal_F_000 1041.5971
_exptl_crystal_recrystallization_method 'Slow evaporation of a DCM solution'
_exptl_crystal_size_max 0.15
_exptl_crystal_size_mid 0.03
_exptl_crystal_size_min 0.02
_refine_diff_density_max 0.6454
_refine_diff_density_min -0.6401
_refine_diff_density_rms 0.0920
_refine_ls_abs_structure_details 'Flack, H. D. (1983). Acta Cryst. A39, 876-881.'
_refine_ls_abs_structure_Flack -0.10(7)
_refine_ls_d_res_high 0.7400
_refine_ls_d_res_low 10.0278
_refine_ls_goodness_of_fit_ref 1.0365
_refine_ls_hydrogen_treatment mixed
_refine_ls_matrix_type full
_refine_ls_number_constraints 42
_refine_ls_number_parameters 318
_refine_ls_number_reflns 6177
_refine_ls_number_restraints 0
_refine_ls_restrained_S_all 1.0365
_refine_ls_R_factor_all 0.0869
_refine_ls_R_factor_gt 0.0556
_refine_ls_shift/su_max 0.0002
_refine_ls_shift/su_mean 0.0000
_refine_ls_structure_factor_coef Fsqd
_refine_ls_weighting_details 'w=1/[\s^2^(Fo^2^)+(0.0625P)^2^+0.1921P] where P=(Fo^2^+2Fc^2^)/3'
_refine_ls_weighting_scheme calc
_refine_ls_wR_factor_gt 0.1167
_refine_ls_wR_factor_ref 0.1284
_reflns_Friedel_coverage 0.997
_reflns_limit_h_max 9
_reflns_limit_h_min -9
_reflns_limit_k_max 22
_reflns_limit_k_min -22
_reflns_limit_l_max 27
_reflns_limit_l_min -26
_reflns_number_gt 4545
_reflns_number_total 6177
_reflns_threshold_expression I>=2u(I)
_cod_data_source_file c8cc05242e2.cif
_cod_data_source_block Emily073115_0m
_cod_depositor_comments 'Adding full bibliography for 7122262--7122263.cif.'
_cod_database_code 7122262
_olex2_refinement_description
;
1. Fixed Uiso
 At 1.2 times of:
  All C(H) groups, All C(H,H) groups, All N(H) groups
 At 1.5 times of:
  All O(H) groups
2.a Secondary CH2 refined with riding coordinates:
 C29(H29a,H29b)
2.b Aromatic/amide H refined with riding coordinates:
 C6(H6), C5(H5), C11(H11), C18(H18), C24(H24), C23(H23), C3(H3), C2(H2a),
 C8(H8), C7(H7), C13(H13), C14(H14), C15(H15), C16(H16), C26(H26), C27(H27),
 C22(H22), C21(H21), N1(H1)
;
_olex2_exptl_crystal_mounting_method 'Single crystal was mounted on a glass fibre in Paratone-N oil for data collection.'
_olex2_submission_special_instructions 'No special instructions were received'

loop_
_space_group_symop_id
_space_group_symop_operation_xyz
1 x,y,z
2 x+1/2,-y+1/2,-z
3 -x,y+1/2,-z+1/2
4 -x+1/2,-y,z+1/2

loop_
_atom_site_label
_atom_site_type_symbol
_atom_site_fract_x
_atom_site_fract_y
_atom_site_fract_z
_atom_site_U_iso_or_equiv
_atom_site_adp_type
_atom_site_occupancy
_atom_site_refinement_flags_posn
Cl1 Cl 0.26943(12) 0.07111(5) 0.72797(4) 0.0547(2) Uani 1.000000 .
Cl2 Cl -0.00910(15) -0.02667(6) 0.66138(5) 0.0767(3) Uani 1.000000 .
O1 O 0.3838(3) 0.07588(10) 0.54549(9) 0.0336(4) Uani 1.000000 .
O2 O 0.1504(3) 0.21896(10) 0.58760(10) 0.0326(4) Uani 1.000000 .
H2 H 0.157(5) 0.2158(18) 0.5480(17) 0.0488(7) Uiso 1.000000 R
N1 N 0.3053(3) 0.09987(10) 0.42184(10) 0.0219(4) Uani 1.000000 .
N2 N 0.2093(3) 0.24985(10) 0.46363(10) 0.0230(4) Uani 1.000000 .
C6 C 0.5919(4) -0.26726(15) 0.42462(15) 0.0394(7) Uani 1.000000 .
H6 H 0.6378(4) -0.31959(15) 0.41555(15) 0.0473(8) Uiso 1.000000 R
C5 C 0.6087(4) -0.23491(14) 0.48704(15) 0.0332(6) Uani 1.000000 .
H5 H 0.6646(4) -0.26556(14) 0.52165(15) 0.0399(7) Uiso 1.000000 R
C4 C 0.5436(3) -0.15596(13) 0.50084(13) 0.0261(5) Uani 1.000000 .
C9 C 0.4655(3) -0.10922(13) 0.44960(12) 0.0229(5) Uani 1.000000 .
C10 C 0.4117(3) -0.02674(13) 0.46339(12) 0.0213(5) Uani 1.000000 .
C11 C 0.3519(3) 0.02414(13) 0.41255(12) 0.0220(5) Uani 1.000000 .
H11 H 0.3441(3) 0.00307(13) 0.36863(12) 0.0264(6) Uiso 1.000000 R
C12 C 0.2486(3) 0.15544(13) 0.37319(11) 0.0211(5) Uani 1.000000 .
C17 C 0.1991(3) 0.23303(13) 0.39437(12) 0.0210(5) Uani 1.000000 .
C18 C 0.2578(3) 0.32185(12) 0.48180(12) 0.0222(5) Uani 1.000000 .
H18 H 0.2909(3) 0.35963(12) 0.44837(12) 0.0266(6) Uiso 1.000000 R
C19 C 0.2632(3) 0.34641(13) 0.55052(11) 0.0215(5) Uani 1.000000 .
C20 C 0.3239(3) 0.42644(14) 0.56915(12) 0.0250(5) Uani 1.000000 .
C25 C 0.3177(3) 0.44914(14) 0.63715(13) 0.0292(6) Uani 1.000000 .
C24 C 0.3724(4) 0.52781(17) 0.65567(15) 0.0392(7) Uani 1.000000 .
H24 H 0.3676(4) 0.54324(17) 0.70124(15) 0.0471(8) Uiso 1.000000 R
C23 C 0.4318(4) 0.58177(16) 0.60892(17) 0.0421(7) Uani 1.000000 .
H23 H 0.4678(4) 0.63430(16) 0.62197(17) 0.0505(9) Uiso 1.000000 R
C3 C 0.5601(4) -0.12340(15) 0.56669(14) 0.0313(6) Uani 1.000000 .
H3 H 0.6118(4) -0.15555(15) 0.60118(14) 0.0376(7) Uiso 1.000000 R
C2 C 0.5040(4) -0.04853(15) 0.58071(14) 0.0310(6) Uani 1.000000 .
H2a H 0.5136(4) -0.02964(15) 0.62526(14) 0.0372(7) Uiso 1.000000 R
C1 C 0.4296(3) 0.00431(13) 0.53007(13) 0.0258(5) Uani 1.000000 .
C8 C 0.4444(4) -0.14555(14) 0.38633(14) 0.0312(6) Uani 1.000000 .
H8 H 0.3863(4) -0.11642(14) 0.35128(14) 0.0374(7) Uiso 1.000000 R
C7 C 0.5067(4) -0.22237(15) 0.37463(15) 0.0373(6) Uani 1.000000 .
H7 H 0.4911(4) -0.24519(15) 0.33158(15) 0.0448(8) Uiso 1.000000 R
C13 C 0.2429(4) 0.13696(14) 0.30547(12) 0.0273(5) Uani 1.000000 .
H13 H 0.2769(4) 0.08480(14) 0.29082(12) 0.0328(6) Uiso 1.000000 R
C14 C 0.1881(4) 0.19395(15) 0.25954(13) 0.0315(6) Uani 1.000000 .
H14 H 0.1872(4) 0.18112(15) 0.21339(13) 0.0379(7) Uiso 1.000000 R
C15 C 0.1343(4) 0.27005(15) 0.28042(13) 0.0326(6) Uani 1.000000 .
H15 H 0.0947(4) 0.30886(15) 0.24874(13) 0.0392(7) Uiso 1.000000 R
C16 C 0.1387(4) 0.28888(14) 0.34746(13) 0.0285(6) Uani 1.000000 .
H16 H 0.1000(4) 0.34059(14) 0.36175(13) 0.0342(7) Uiso 1.000000 R
C26 C 0.2578(4) 0.39301(16) 0.68537(14) 0.0353(6) Uani 1.000000 .
H26 H 0.2544(4) 0.40836(16) 0.73097(14) 0.0423(7) Uiso 1.000000 R
C27 C 0.2049(3) 0.31754(15) 0.66807(13) 0.0316(6) Uani 1.000000 .
H27 H 0.1665(3) 0.28072(15) 0.70153(13) 0.0380(7) Uiso 1.000000 R
C28 C 0.2069(3) 0.29382(14) 0.60075(13) 0.0267(5) Uani 1.000000 .
C22 C 0.4395(4) 0.55930(15) 0.54190(14) 0.0328(6) Uani 1.000000 .
H22 H 0.4813(4) 0.59685(15) 0.50955(14) 0.0393(7) Uiso 1.000000 R
C21 C 0.3879(3) 0.48433(14) 0.52224(14) 0.0272(5) Uani 1.000000 .
H21 H 0.3947(3) 0.47041(14) 0.47637(14) 0.0326(6) Uiso 1.000000 R
C29 C 0.0966(4) 0.0681(2) 0.66637(16) 0.0500(8) Uani 1.000000 .
H29a H -0.0002(4) 0.1089(2) 0.67635(16) 0.0600(9) Uiso 1.000000 R
H29b H 0.1533(4) 0.0816(2) 0.62273(16) 0.0600(9) Uiso 1.000000 R
H1 H 0.3103(3) 0.11756(10) 0.46313(10) 0.0263(5) Uiso 1.000000 R

loop_
_atom_site_aniso_label
_atom_site_aniso_U_11
_atom_site_aniso_U_22
_atom_site_aniso_U_33
_atom_site_aniso_U_12
_atom_site_aniso_U_13
_atom_site_aniso_U_23
Cl1 0.0653(5) 0.0636(5) 0.0352(4) -0.0234(4) 0.0002(4) -0.0008(4)
Cl2 0.0854(7) 0.0897(7) 0.0550(6) -0.0487(6) -0.0168(5) 0.0205(5)
O1 0.0513(11) 0.0237(8) 0.0258(10) 0.0006(8) -0.0002(8) -0.0026(7)
O2 0.0407(10) 0.0311(9) 0.0258(11) -0.0030(8) 0.0043(9) 0.0057(8)
N1 0.0241(9) 0.0204(9) 0.0212(11) -0.0019(7) 0.0006(8) -0.0001(8)
N2 0.0261(10) 0.0212(9) 0.0216(11) 0.0019(8) 0.0002(8) 0.0012(8)
C6 0.0450(16) 0.0205(12) 0.053(2) 0.0045(11) 0.0116(14) -0.0027(12)
C5 0.0356(14) 0.0222(12) 0.0418(18) 0.0031(10) 0.0022(12) 0.0080(11)
C4 0.0226(11) 0.0215(11) 0.0342(16) 0.0004(9) 0.0026(10) 0.0021(10)
C9 0.0200(11) 0.0195(10) 0.0292(15) -0.0016(8) 0.0035(10) 0.0041(10)
C10 0.0189(10) 0.0204(10) 0.0247(14) -0.0020(8) 0.0004(9) 0.0001(9)
C11 0.0212(10) 0.0196(10) 0.0252(14) -0.0037(8) 0.0011(10) 0.0006(10)
C12 0.0186(10) 0.0222(10) 0.0224(13) -0.0033(9) -0.0001(10) 0.0040(9)
C17 0.0208(11) 0.0229(11) 0.0192(13) -0.0049(9) 0.0017(9) 0.0004(9)
C18 0.0200(10) 0.0226(11) 0.0238(13) 0.0028(9) 0.0040(10) 0.0042(9)
C19 0.0177(10) 0.0233(10) 0.0236(13) 0.0051(9) -0.0008(9) 0.0014(9)
C20 0.0183(10) 0.0283(12) 0.0284(14) 0.0069(9) -0.0035(9) -0.0030(10)
C25 0.0263(12) 0.0326(13) 0.0286(15) 0.0112(10) -0.0055(10) -0.0044(11)
C24 0.0376(14) 0.0435(16) 0.0366(17) 0.0092(12) -0.0087(13) -0.0160(14)
C23 0.0364(14) 0.0301(14) 0.060(2) 0.0027(11) -0.0103(14) -0.0152(14)
C3 0.0302(13) 0.0307(12) 0.0331(17) -0.0005(10) -0.0010(11) 0.0126(11)
C2 0.0347(13) 0.0346(13) 0.0238(14) -0.0015(11) 0.0001(11) 0.0017(11)
C1 0.0249(11) 0.0234(11) 0.0293(15) -0.0034(9) 0.0034(10) 0.0022(10)
C8 0.0373(14) 0.0261(12) 0.0302(15) 0.0010(11) 0.0003(11) -0.0020(11)
C7 0.0478(16) 0.0275(13) 0.0365(17) 0.0032(12) 0.0062(13) -0.0064(12)
C13 0.0299(12) 0.0247(11) 0.0274(14) -0.0012(10) 0.0025(11) -0.0003(10)
C14 0.0355(13) 0.0384(13) 0.0208(15) -0.0024(11) 0.0022(11) 0.0019(11)
C15 0.0397(14) 0.0324(13) 0.0258(15) -0.0015(11) -0.0034(12) 0.0090(11)
C16 0.0355(13) 0.0215(11) 0.0286(15) 0.0003(10) -0.0025(11) 0.0028(10)
C26 0.0331(13) 0.0492(16) 0.0235(15) 0.0107(12) -0.0029(12) -0.0073(12)
C27 0.0309(13) 0.0421(14) 0.0219(14) 0.0081(11) 0.0042(11) 0.0045(11)
C28 0.0219(11) 0.0284(12) 0.0296(15) 0.0044(9) -0.0019(10) 0.0019(10)
C22 0.0321(13) 0.0251(12) 0.0411(17) 0.0033(10) -0.0043(12) 0.0005(11)
C21 0.0227(11) 0.0265(11) 0.0322(15) 0.0034(9) -0.0037(10) 0.0010(11)
C29 0.0522(17) 0.0523(18) 0.0456(19) -0.0024(15) -0.0007(15) 0.0222(15)

loop_
_atom_type_symbol
_atom_type_scat_dispersion_real
_atom_type_scat_dispersion_imag
_atom_type_scat_Cromer_Mann_a1
_atom_type_scat_Cromer_Mann_a2
_atom_type_scat_Cromer_Mann_a3
_atom_type_scat_Cromer_Mann_a4
_atom_type_scat_Cromer_Mann_b1
_atom_type_scat_Cromer_Mann_b2
_atom_type_scat_Cromer_Mann_b3
_atom_type_scat_Cromer_Mann_b4
_atom_type_scat_Cromer_Mann_c
_atom_type_scat_source
_atom_type_scat_dispersion_source
H 0.00000 0.00000 0.49300 0.32291 0.14019 0.04081 10.51090 26.12570 3.14236 57.79970 0.0030380000826 'International Tables Volume C Table 6.1.1.4 (pp. 500-502)' 'Henke, Gullikson and Davis, At. Data and Nucl. Data Tables, 1993, 54, 2'
C 0.00347 0.00161 2.31000 1.02000 1.58860 0.86500 20.84390 10.20750 0.56870 51.65120 0.215599998832 'International Tables Volume C Table 6.1.1.4 (pp. 500-502)' 'Henke, Gullikson and Davis, At. Data and Nucl. Data Tables, 1993, 54, 2'
Cl 0.14873 0.16029 11.46040 7.19640 6.25560 1.64550 0.01040 1.16620 18.51940 47.77840 -9.55739974976 'International Tables Volume C Table 6.1.1.4 (pp. 500-502)' 'Henke, Gullikson and Davis, At. Data and Nucl. Data Tables, 1993, 54, 2'
O 0.01158 0.00611 3.04850 2.28680 1.54630 0.86700 13.27710 5.70110 0.32390 32.90890 0.250800013542 'International Tables Volume C Table 6.1.1.4 (pp. 500-502)' 'Henke, Gullikson and Davis, At. Data and Nucl. Data Tables, 1993, 54, 2'
N 0.00653 0.00323 12.21260 3.13220 2.01250 1.16630 0.00570 9.89330 28.99750 0.58260 -11.5290002823 'International Tables Volume C Table 6.1.1.4 (pp. 500-502)' 'Henke, Gullikson and Davis, At. Data and Nucl. Data Tables, 1993, 54, 2'

loop_
_geom_angle_atom_site_label_1
_geom_angle_atom_site_label_2
_geom_angle_atom_site_label_3
_geom_angle
C28 O2 H2 104(2)
C12 N1 C11 127.3(2)
H1 N1 C11 116.35(14)
H1 N1 C12 116.35(12)
C18 N2 C17 118.05(19)
C5 C6 H6 120.49(15)
C7 C6 H6 120.49(15)
C7 C6 C5 119.0(2)
H5 C5 C6 119.54(15)
C4 C5 C6 120.9(2)
C4 C5 H5 119.54(16)
C9 C4 C5 120.0(2)
C3 C4 C5 120.2(2)
C3 C4 C9 119.8(2)
C10 C9 C4 119.4(2)
C8 C9 C4 117.4(2)
C8 C9 C10 123.2(2)
C11 C10 C9 121.2(2)
C1 C10 C9 119.6(2)
C1 C10 C11 119.2(2)
C10 C11 N1 123.9(2)
H11 C11 N1 118.07(14)
H11 C11 C10 118.07(13)
C17 C12 N1 118.0(2)
C13 C12 N1 122.6(2)
C13 C12 C17 119.4(2)
C12 C17 N2 117.7(2)
C16 C17 N2 123.0(2)
C16 C17 C12 119.3(2)
H18 C18 N2 118.73(13)
C19 C18 N2 122.5(2)
C19 C18 H18 118.73(12)
C20 C19 C18 121.1(2)
C28 C19 C18 120.3(2)
C28 C19 C20 118.6(2)
C25 C20 C19 119.0(2)
C21 C20 C19 123.3(2)
C21 C20 C25 117.7(2)
C24 C25 C20 119.4(2)
C26 C25 C20 119.4(2)
C26 C25 C24 121.2(2)
H24 C24 C25 119.51(17)
C23 C24 C25 121.0(3)
C23 C24 H24 119.51(17)
H23 C23 C24 120.14(17)
C22 C23 C24 119.7(3)
C22 C23 H23 120.14(16)
H3 C3 C4 119.28(13)
C2 C3 C4 121.4(2)
C2 C3 H3 119.28(17)
H2a C2 C3 118.99(17)
C1 C2 C3 122.0(3)
C1 C2 H2a 118.99(14)
C10 C1 O1 122.6(2)
C2 C1 O1 119.6(2)
C2 C1 C10 117.7(2)
H8 C8 C9 119.41(13)
C7 C8 C9 121.2(2)
C7 C8 H8 119.41(17)
C8 C7 C6 121.3(3)
H7 C7 C6 119.36(15)
H7 C7 C8 119.36(17)
H13 C13 C12 119.79(13)
C14 C13 C12 120.4(2)
C14 C13 H13 119.79(15)
H14 C14 C13 119.80(15)
C15 C14 C13 120.4(2)
C15 C14 H14 119.80(16)
H15 C15 C14 120.18(16)
C16 C15 C14 119.6(2)
C16 C15 H15 120.18(15)
C15 C16 C17 120.8(2)
H16 C16 C17 119.58(14)
H16 C16 C15 119.58(15)
H26 C26 C25 119.22(15)
C27 C26 C25 121.6(2)
C27 C26 H26 119.22(16)
H27 C27 C26 119.91(16)
C28 C27 C26 120.2(2)
C28 C27 H27 119.91(15)
C19 C28 O2 122.1(2)
C27 C28 O2 116.7(2)
C27 C28 C19 121.3(2)
H22 C22 C23 119.52(16)
C21 C22 C23 121.0(3)
C21 C22 H22 119.52(17)
C22 C21 C20 121.2(3)
H21 C21 C20 119.39(14)
H21 C21 C22 119.39(17)
Cl2 C29 Cl1 111.72(16)
H29a C29 Cl1 109.28(12)
H29a C29 Cl2 109.28(12)
H29b C29 Cl1 109.28(11)
H29b C29 Cl2 109.28(12)
H29b C29 H29a 107.9

loop_
_geom_bond_atom_site_label_1
_geom_bond_atom_site_label_2
_geom_bond_distance
Cl1 C29 1.747(3)
Cl2 C29 1.755(3)
O1 C1 1.276(3)
O2 H2 0.80(3)
O2 C28 1.338(3)
N1 C11 1.319(3)
N1 C12 1.405(3)
N1 H1 0.8800
N2 C17 1.419(3)
N2 C18 1.302(3)
C6 H6 0.9500
C6 C5 1.369(4)
C6 C7 1.392(4)
C5 H5 0.9500
C5 C4 1.424(3)
C4 C9 1.405(3)
C4 C3 1.433(4)
C9 C10 1.455(3)
C9 C8 1.414(4)
C10 C11 1.394(3)
C10 C1 1.440(4)
C11 H11 0.9500
C12 C17 1.407(3)
C12 C13 1.393(3)
C17 C16 1.392(3)
C18 H18 0.9500
C18 C19 1.438(3)
C19 C20 1.453(3)
C19 C28 1.395(3)
C20 C25 1.416(3)
C20 C21 1.423(3)
C25 C24 1.419(4)
C25 C26 1.412(4)
C24 H24 0.9500
C24 C23 1.367(4)
C23 H23 0.9500
C23 C22 1.396(4)
C3 H3 0.9500
C3 C2 1.341(4)
C2 H2a 0.9500
C2 C1 1.446(4)
C8 H8 0.9500
C8 C7 1.376(3)
C7 H7 0.9500
C13 H13 0.9500
C13 C14 1.380(3)
C14 H14 0.9500
C14 C15 1.391(4)
C15 H15 0.9500
C15 C16 1.381(4)
C16 H16 0.9500
C26 H26 0.9500
C26 C27 1.359(4)
C27 H27 0.9500
C27 C28 1.407(4)
C22 H22 0.9500
C22 C21 1.362(3)
C21 H21 0.9500
C29 H29a 0.9900
C29 H29b 0.9900

loop_
_geom_hbond_atom_site_label_D
_geom_hbond_atom_site_label_H
_geom_hbond_atom_site_label_A
_geom_hbond_distance_DH
_geom_hbond_distance_HA
_geom_hbond_distance_DA
_geom_hbond_angle_DHA
O2 H2 N2 0.80(3) 1.82(3) 2.574(3) 156(3)
